data_4020181
loop_
_publ_author_name
'S. V. Lindeman'
'I. S. Neretin'
'M. G. Davlieva'
'J. K. Kochi'

_journal_name_full 'Journal of Organic Chemistry'
_journal_page_first 3263
_journal_page_last 3266
_journal_paper_doi 10.1021/jo047847o
_journal_volume 70
_journal_year 2005
_chemical_formula_moiety 'C10 H13 O2, F6 Sb'
_chemical_formula_sum 'C10 H13 F6 O2 Sb'
_chemical_formula_weight 400.95
_space_group_IT_number 2
_space_group_name_Hall '-P 1'
_space_group_name_H-M_alt 'P -1'
_symmetry_cell_setting triclinic
_symmetry_space_group_name_Hall '-P 1'
_symmetry_space_group_name_H-M 'P -1'
_cell_angle_alpha 89.1320(10)
_cell_angle_beta 81.7380(10)
_cell_angle_gamma 82.5820(10)
_cell_formula_units_Z 2
_cell_length_a 5.4679(4)
_cell_length_b 10.7485(8)
_cell_length_c 11.6878(8)
_cell_measurement_temperature 123(2)
_cell_volume 674.09(8)
_diffrn_ambient_temperature 123(2)
_exptl_crystal_density_diffrn 1.975
_cod_database_code 4020181

loop_
_symmetry_equiv_pos_as_xyz
'x, y, z'
'-x, -y, -z'

loop_
_atom_site_label
_atom_site_type_symbol
_atom_site_fract_x
_atom_site_fract_y
_atom_site_fract_z
_atom_site_U_iso_or_equiv
_atom_site_adp_type
_atom_site_occupancy
_atom_site_symmetry_multiplicity
_atom_site_calc_flag
_atom_site_refinement_flags
_atom_site_disorder_assembly
_atom_site_disorder_group
Sb1 Sb 0.37151(3) 0.685278(13) 0.688162(12) 0.02759(6) Uani 1 1 d . . .
F1 F 0.6244(4) 0.7282(2) 0.7639(2) 0.0593(5) Uani 1 1 d . . .
F2 F 0.1282(4) 0.6412(2) 0.6079(2) 0.0613(6) Uani 1 1 d . . .
F3 F 0.1987(4) 0.84625(17) 0.7137(2) 0.0531(5) Uani 1 1 d . . .
F4 F 0.5573(4) 0.52562(17) 0.65632(18) 0.0502(4) Uani 1 1 d . . .
F5 F 0.5370(4) 0.7408(2) 0.54728(18) 0.0647(6) Uani 1 1 d . . .
F6 F 0.2168(4) 0.6238(2) 0.82566(17) 0.0577(5) Uani 1 1 d . . .
C1 C 0.2297(4) 0.7634(2) 0.25683(18) 0.0256(4) Uani 1 1 d . . .
C2 C 0.3494(5) 0.8701(2) 0.2727(2) 0.0299(5) Uani 1 1 d . . .
C3 C 0.5380(5) 0.8964(2) 0.1869(2) 0.0337(5) Uani 1 1 d . . .
H3 H 0.6253 0.9652 0.1978 0.047(9) Uiso 1 1 calc R . .
C4 C 0.6050(5) 0.8271(2) 0.0859(2) 0.0317(5) Uani 1 1 d . . .
C5 C 0.4769(5) 0.7254(2) 0.0704(2) 0.0310(5) Uani 1 1 d . . .
H5 H 0.5185 0.6785 0.0005 0.035(8) Uiso 1 1 calc R . .
C6 C 0.2920(4) 0.6913(2) 0.15352(19) 0.0268(4) Uani 1 1 d . . .
C7 C 0.2858(6) 0.9545(2) 0.3772(2) 0.0397(6) Uani 1 1 d . . .
H7A H 0.1325 1.0109 0.3708 0.045(9) Uiso 1 1 calc R . .
H7B H 0.4224 1.0042 0.3817 0.066(12) Uiso 1 1 calc R . .
H7C H 0.2612 0.9034 0.4470 0.041(9) Uiso 1 1 calc R . .
C8 C 0.8066(6) 0.8604(3) -0.0058(3) 0.0447(6) Uani 1 1 d . . .
H8A H 0.8086 0.8104 -0.0754 0.067 Uiso 0.50 1 calc PR . .
H8B H 0.9681 0.8428 0.0222 0.067 Uiso 0.50 1 calc PR . .
H8C H 0.7752 0.9498 -0.0242 0.067 Uiso 0.50 1 calc PR . .
H8D H 0.8927 0.9249 0.0238 0.067 Uiso 0.50 1 calc PR . .
H8E H 0.7332 0.8925 -0.0738 0.067 Uiso 0.50 1 calc PR . .
H8F H 0.9260 0.7855 -0.0274 0.067 Uiso 0.50 1 calc PR . .
C9 C 0.1540(5) 0.5842(2) 0.1261(2) 0.0354(5) Uani 1 1 d . . .
H9A H 0.1841 0.5680 0.0427 0.052(10) Uiso 1 1 calc R . .
H9B H -0.0250 0.6067 0.1510 0.055(10) Uiso 1 1 calc R . .
H9C H 0.2138 0.5085 0.1671 0.053(10) Uiso 1 1 calc R . .
C10 C 0.0398(5) 0.7287(2) 0.3460(2) 0.0298(4) Uani 1 1 d . . .
O1 O 0.0143(4) 0.61483(17) 0.37625(16) 0.0399(4) Uani 1 1 d . . .
H1 H 0.1538 0.5705 0.3652 0.064(12) Uiso 1 1 calc R . .
O2 O -0.1205(4) 0.81325(18) 0.39930(17) 0.0400(4) Uani 1 1 d . . .
H2 H -0.2147 0.7796 0.4504 0.056(11) Uiso 1 1 calc R . .

loop_
_atom_site_aniso_label
_atom_site_aniso_U_11
_atom_site_aniso_U_22
_atom_site_aniso_U_33
_atom_site_aniso_U_23
_atom_site_aniso_U_13
_atom_site_aniso_U_12
Sb1 0.02900(10) 0.02693(9) 0.02531(9) 0.00174(5) 0.00051(6) -0.00290(6)
F1 0.0472(11) 0.0629(12) 0.0742(14) -0.0091(11) -0.0229(10) -0.0138(10)
F2 0.0566(12) 0.0664(13) 0.0663(13) -0.0206(11) -0.0279(11) -0.0040(10)
F3 0.0477(10) 0.0323(8) 0.0733(13) -0.0067(8) 0.0030(9) 0.0046(7)
F4 0.0586(12) 0.0333(8) 0.0540(11) -0.0031(7) -0.0077(9) 0.0113(8)
F5 0.0635(13) 0.0670(13) 0.0490(11) 0.0255(10) 0.0228(9) 0.0089(10)
F6 0.0689(14) 0.0614(12) 0.0388(9) 0.0097(9) 0.0148(9) -0.0195(10)
C1 0.0279(11) 0.0241(9) 0.0235(9) 0.0026(7) -0.0025(8) 0.0005(8)
C2 0.0361(12) 0.0245(10) 0.0283(11) 0.0002(8) -0.0065(9) 0.0014(9)
C3 0.0378(13) 0.0275(11) 0.0369(12) 0.0024(9) -0.0068(10) -0.0069(9)
C4 0.0292(11) 0.0339(11) 0.0308(11) 0.0043(9) -0.0010(9) -0.0038(9)
C5 0.0348(12) 0.0307(11) 0.0255(10) -0.0026(8) -0.0019(9) 0.0004(9)
C6 0.0307(11) 0.0242(9) 0.0252(10) 0.0018(8) -0.0045(8) -0.0021(8)
C7 0.0519(16) 0.0315(12) 0.0343(13) -0.0085(10) -0.0057(11) 0.0006(11)
C8 0.0390(15) 0.0525(17) 0.0410(15) 0.0068(12) 0.0039(11) -0.0108(13)
C9 0.0473(15) 0.0315(11) 0.0295(11) 0.0006(9) -0.0071(10) -0.0113(10)
C10 0.0326(12) 0.0306(11) 0.0244(10) 0.0019(8) -0.0030(9) 0.0012(9)
O1 0.0477(12) 0.0325(9) 0.0347(9) 0.0066(7) 0.0079(8) -0.0032(8)
O2 0.0385(10) 0.0368(9) 0.0369(10) 0.0055(8) 0.0114(8) 0.0052(8)

loop_
_geom_bond_atom_site_label_1
_geom_bond_atom_site_label_2
_geom_bond_distance
_geom_bond_site_symmetry_2
_geom_bond_publ_flag
Sb1 F2 1.8462(18) . ?
Sb1 F1 1.8538(18) . ?
Sb1 F6 1.8591(19) . ?
Sb1 F3 1.8677(17) . ?
Sb1 F5 1.8890(19) . ?
Sb1 F4 1.8912(17) . ?
C1 C2 1.419(3) . ?
C1 C6 1.420(3) . ?
C1 C10 1.443(3) . ?
C2 C3 1.385(4) . ?
C2 C7 1.505(3) . ?
C3 C4 1.384(4) . ?
C3 H3 0.9500 . ?
C4 C5 1.399(3) . ?
C4 C8 1.497(4) . ?
C5 C6 1.380(3) . ?
C5 H5 0.9500 . ?
C6 C9 1.518(3) . ?
C7 H7A 0.9800 . ?
C7 H7B 0.9800 . ?
C7 H7C 0.9800 . ?
C8 H8A 0.9800 . ?
C8 H8B 0.9800 . ?
C8 H8C 0.9800 . ?
C8 H8D 0.9800 . ?
C8 H8E 0.9800 . ?
C8 H8F 0.9800 . ?
C9 H9A 0.9800 . ?
C9 H9B 0.9800 . ?
C9 H9C 0.9800 . ?
C10 O2 1.280(3) . ?
C10 O1 1.288(3) . ?
O1 H1 0.8400 . ?
O2 H2 0.8400 . ?
